data_2227388
loop_
_publ_author_name
'Ma, Bu-wei'
'Zhao, Zhen-xin'
'Li, He-ping'

_publ_section_title
;
 <i>N</i>'-(Butan-2-ylidene)furan-2-carbohydrazide
;
_journal_coeditor_code DN2605
_journal_issue 10
_journal_name_full 'Acta Crystallographica Section E'
_journal_page_first o2657
_journal_paper_doi 10.1107/S1600536810038018
_journal_volume 66
_journal_year 2010
_chemical_formula_iupac 'C9 H12 N2 O2'
_chemical_formula_moiety 'C9 H12 N2 O2'
_chemical_formula_sum 'C9 H12 N2 O2'
_chemical_formula_weight 180.21
_chemical_name_systematic
;
<i>N</i>'-(Butan-2-ylidene)furan-2-carbohydrazide
;
_space_group_IT_number 14
_symmetry_cell_setting monoclinic
_symmetry_space_group_name_Hall '-P 2ybc'
_symmetry_space_group_name_H-M 'P 1 21/c 1'
_atom_sites_solution_hydrogens geom
_atom_sites_solution_primary direct
_atom_sites_solution_secondary difmap
_cell_angle_alpha 90.00
_cell_angle_beta 113.171(19)
_cell_angle_gamma 90.00
_cell_formula_units_Z 4
_cell_length_a 8.2664(15)
_cell_length_b 16.6687(13)
_cell_length_c 7.5396(11)
_cell_measurement_reflns_used 1520
_cell_measurement_temperature 293(2)
_cell_measurement_theta_max 28.83
_cell_measurement_theta_min 3.09
_cell_volume 955.1(3)
_computing_cell_refinement 'SAINT (Bruker, 1998)'
_computing_data_collection 'SMART (Bruker, 1998)'
_computing_data_reduction 'SAINT (Bruker, 1998)'
_computing_molecular_graphics 'SHELXTL (Sheldrick, 2008)'
_computing_publication_material 'SHELXTL (Sheldrick, 2008)'
_computing_structure_refinement 'SHELXTL (Sheldrick, 2008)'
_computing_structure_solution 'SHELXTL (Sheldrick, 2008)'
_diffrn_ambient_temperature 293(2)
_diffrn_measured_fraction_theta_full 0.998
_diffrn_measured_fraction_theta_max 0.998
_diffrn_measurement_device_type 'Bruker SMART CCD area-detector'
_diffrn_measurement_method '\w scans'
_diffrn_radiation_monochromator graphite
_diffrn_radiation_source 'fine-focus sealed tube'
_diffrn_radiation_type MoK\a
_diffrn_radiation_wavelength 0.71073
_diffrn_reflns_av_R_equivalents 0.0403
_diffrn_reflns_av_sigmaI/netI 0.1238
_diffrn_reflns_limit_h_max 9
_diffrn_reflns_limit_h_min -11
_diffrn_reflns_limit_k_max 21
_diffrn_reflns_limit_k_min -18
_diffrn_reflns_limit_l_max 9
_diffrn_reflns_limit_l_min -6
_diffrn_reflns_number 4182
_diffrn_reflns_theta_full 26.37
_diffrn_reflns_theta_max 26.37
_diffrn_reflns_theta_min 3.18
_exptl_absorpt_coefficient_mu 0.09
_exptl_absorpt_correction_T_max 0.982
_exptl_absorpt_correction_T_min 0.978
_exptl_absorpt_correction_type multi-scan
_exptl_absorpt_process_details '(SADABS; Bruker, 1998)'
_exptl_crystal_colour colorless
_exptl_crystal_density_diffrn 1.253
_exptl_crystal_density_method 'not measured'
_exptl_crystal_description block
_exptl_crystal_F_000 384
_exptl_crystal_size_max 0.21
_exptl_crystal_size_mid 0.19
_exptl_crystal_size_min 0.17
_refine_diff_density_max 0.168
_refine_diff_density_min -0.172
_refine_ls_extinction_method none
_refine_ls_goodness_of_fit_ref 0.742
_refine_ls_hydrogen_treatment constr
_refine_ls_matrix_type full
_refine_ls_number_parameters 120
_refine_ls_number_reflns 1955
_refine_ls_number_restraints 0
_refine_ls_restrained_S_all 0.742
_refine_ls_R_factor_all 0.1392
_refine_ls_R_factor_gt 0.0444
_refine_ls_shift/su_max 0.003
_refine_ls_shift/su_mean 0.000
_refine_ls_structure_factor_coef Fsqd
_refine_ls_weighting_details 'calc w=1/[\s^2^(Fo^2^)+(0.0434P)^2^+0.0000P] where P=(Fo^2^+2Fc^2^)/3'
_refine_ls_weighting_scheme calc
_refine_ls_wR_factor_gt 0.0876
_refine_ls_wR_factor_ref 0.1010
_reflns_number_gt 761
_reflns_number_total 1955
_reflns_threshold_expression I>2\s(I)
_cod_data_source_file dn2605.cif
_cod_data_source_block I
_cod_original_cell_volume 955.1(2)
_cod_original_sg_symbol_H-M 'P 21/c'
_cod_database_code 2227388
_cod_database_fobs_code 2227388

loop_
_symmetry_equiv_pos_as_xyz
'x, y, z'
'-x, y+1/2, -z+1/2'
'-x, -y, -z'
'x, -y-1/2, z-1/2'

loop_
_atom_site_type_symbol
_atom_site_label
_atom_site_fract_x
_atom_site_fract_y
_atom_site_fract_z
_atom_site_U_iso_or_equiv
_atom_site_adp_type
_atom_site_calc_flag
_atom_site_refinement_flags
_atom_site_occupancy
_atom_site_disorder_assembly
_atom_site_disorder_group
O O1 0.4993(2) 0.32297(8) 0.4042(2) 0.0598(5) Uani d . 1 . .
O O2 0.4694(2) 0.41298(8) 0.1056(2) 0.0670(6) Uani d . 1 . .
N N1 0.6592(3) 0.50672(9) 0.2784(3) 0.0511(6) Uani d . 1 . .
H H1 0.6497 0.5314 0.1746 0.061 Uiso calc R 1 . .
N N2 0.7678(3) 0.53804(11) 0.4554(3) 0.0505(6) Uani d . 1 . .
C C1 0.5264(4) 0.29006(14) 0.5768(4) 0.0586(8) Uani d . 1 . .
H H1B 0.4800 0.2411 0.5932 0.070 Uiso calc R 1 . .
C C2 0.6274(4) 0.33618(14) 0.7195(4) 0.0638(8) Uani d . 1 . .
H H2B 0.6641 0.3262 0.8509 0.077 Uiso calc R 1 . .
C C3 0.6686(3) 0.40406(13) 0.6316(4) 0.0582(7) Uani d . 1 . .
H H3A 0.7383 0.4473 0.6956 0.070 Uiso calc R 1 . .
C C4 0.5899(3) 0.39476(11) 0.4416(3) 0.0437(6) Uani d . 1 . .
C C5 0.5674(3) 0.43790(12) 0.2653(3) 0.0473(7) Uani d . 1 . .
C C6 0.8540(3) 0.60130(13) 0.4535(3) 0.0502(7) Uani d . 1 . .
C C7 0.9668(4) 0.63698(13) 0.6436(4) 0.0669(8) Uani d . 1 . .
H H7A 0.9302 0.6921 0.6457 0.080 Uiso calc R 1 . .
H H7B 1.0872 0.6381 0.6529 0.080 Uiso calc R 1 . .
C C8 0.9648(4) 0.59519(17) 0.8197(4) 0.0933(10) Uani d . 1 . .
H H8A 1.0343 0.6251 0.9329 0.140 Uiso calc R 1 . .
H H8B 1.0128 0.5422 0.8278 0.140 Uiso calc R 1 . .
H H8C 0.8459 0.5916 0.8108 0.140 Uiso calc R 1 . .
C C9 0.8539(4) 0.64420(13) 0.2796(4) 0.0806(10) Uani d . 1 . .
H H9A 0.8447 0.6059 0.1810 0.121 Uiso calc R 1 . .
H H9B 0.9613 0.6740 0.3134 0.121 Uiso calc R 1 . .
H H9C 0.7557 0.6803 0.2325 0.121 Uiso calc R 1 . .

loop_
_atom_site_aniso_label
_atom_site_aniso_U_11
_atom_site_aniso_U_22
_atom_site_aniso_U_33
_atom_site_aniso_U_12
_atom_site_aniso_U_13
_atom_site_aniso_U_23
O1 0.0962(15) 0.0377(8) 0.0454(11) -0.0067(9) 0.0276(10) 0.0008(7)
O2 0.1069(16) 0.0467(9) 0.0373(11) -0.0157(9) 0.0174(11) -0.0023(8)
N1 0.0748(15) 0.0400(10) 0.0386(12) -0.0059(11) 0.0224(11) 0.0015(9)
N2 0.0599(15) 0.0458(11) 0.0440(13) -0.0015(10) 0.0186(11) -0.0015(9)
C1 0.085(2) 0.0456(13) 0.0495(18) -0.0007(14) 0.0312(16) 0.0107(12)
C2 0.077(2) 0.0659(16) 0.0435(17) -0.0090(15) 0.0182(16) 0.0110(13)
C3 0.067(2) 0.0543(14) 0.0472(17) -0.0152(13) 0.0155(15) 0.0028(12)
C4 0.0572(18) 0.0318(12) 0.0431(15) 0.0011(11) 0.0208(13) 0.0017(10)
C5 0.0661(19) 0.0369(13) 0.0406(16) 0.0038(13) 0.0228(15) -0.0010(11)
C6 0.0518(18) 0.0415(13) 0.0561(17) 0.0021(13) 0.0199(14) 0.0008(11)
C7 0.060(2) 0.0655(16) 0.069(2) -0.0095(14) 0.0184(17) -0.0050(14)
C8 0.092(3) 0.123(2) 0.059(2) -0.0321(19) 0.0227(18) -0.0138(18)
C9 0.101(3) 0.0641(17) 0.075(2) -0.0200(16) 0.0328(19) 0.0117(14)

loop_
_atom_type_symbol
_atom_type_description
_atom_type_scat_dispersion_real
_atom_type_scat_dispersion_imag
_atom_type_scat_source
C C 0.0033 0.0016 'International Tables Vol C Tables 4.2.6.8 and 6.1.1.4'
H H 0.0000 0.0000 'International Tables Vol C Tables 4.2.6.8 and 6.1.1.4'
N N 0.0061 0.0033 'International Tables Vol C Tables 4.2.6.8 and 6.1.1.4'
O O 0.0106 0.0060 'International Tables Vol C Tables 4.2.6.8 and 6.1.1.4'

loop_
_geom_angle_atom_site_label_1
_geom_angle_atom_site_label_2
_geom_angle_atom_site_label_3
_geom_angle_site_symmetry_1
_geom_angle_site_symmetry_3
_geom_angle
_geom_angle_publ_flag
C1 O1 C4 . . 106.56(17) ?
C5 N1 N2 . . 121.40(19) ?
C5 N1 H1 . . 119.3 ?
N2 N1 H1 . . 119.3 ?
C6 N2 N1 . . 117.00(19) ?
C2 C1 O1 . . 111.2(2) ?
C2 C1 H1B . . 124.4 ?
O1 C1 H1B . . 124.4 ?
C1 C2 C3 . . 106.0(2) ?
C1 C2 H2B . . 127.0 ?
C3 C2 H2B . . 127.0 ?
C4 C3 C2 . . 107.7(2) ?
C4 C3 H3A . . 126.1 ?
C2 C3 H3A . . 126.1 ?
C3 C4 O1 . . 108.49(19) ?
C3 C4 C5 . . 139.3(2) ?
O1 C4 C5 . . 112.16(19) ?
O2 C5 N1 . . 119.4(2) ?
O2 C5 C4 . . 121.6(2) ?
N1 C5 C4 . . 118.9(2) ?
N2 C6 C7 . . 117.3(2) ?
N2 C6 C9 . . 126.8(2) ?
C7 C6 C9 . . 115.9(2) ?
C6 C7 C8 . . 116.3(2) ?
C6 C7 H7A . . 108.2 ?
C8 C7 H7A . . 108.2 ?
C6 C7 H7B . . 108.2 ?
C8 C7 H7B . . 108.2 ?
H7A C7 H7B . . 107.4 ?
C7 C8 H8A . . 109.5 ?
C7 C8 H8B . . 109.5 ?
H8A C8 H8B . . 109.5 ?
C7 C8 H8C . . 109.5 ?
H8A C8 H8C . . 109.5 ?
H8B C8 H8C . . 109.5 ?
C6 C9 H9A . . 109.5 ?
C6 C9 H9B . . 109.5 ?
H9A C9 H9B . . 109.5 ?
C6 C9 H9C . . 109.5 ?
H9A C9 H9C . . 109.5 ?
H9B C9 H9C . . 109.5 ?

loop_
_geom_bond_atom_site_label_1
_geom_bond_atom_site_label_2
_geom_bond_site_symmetry_2
_geom_bond_distance
_geom_bond_publ_flag
O1 C1 . 1.347(2) ?
O1 C4 . 1.381(2) ?
O2 C5 . 1.229(2) ?
N1 C5 . 1.357(3) ?
N1 N2 . 1.384(2) ?
N1 H1 . 0.8600 ?
N2 C6 . 1.276(3) ?
C1 C2 . 1.319(3) ?
C1 H1B . 0.9300 ?
C2 C3 . 1.419(3) ?
C2 H2B . 0.9300 ?
C3 C4 . 1.329(3) ?
C3 H3A . 0.9300 ?
C4 C5 . 1.457(3) ?
C6 C7 . 1.492(3) ?
C6 C9 . 1.493(3) ?
C7 C8 . 1.505(3) ?
C7 H7A . 0.9700 ?
C7 H7B . 0.9700 ?
C8 H8A . 0.9600 ?
C8 H8B . 0.9600 ?
C8 H8C . 0.9600 ?
C9 H9A . 0.9600 ?
C9 H9B . 0.9600 ?
C9 H9C . 0.9600 ?

loop_
_geom_hbond_atom_site_label_D
_geom_hbond_atom_site_label_H
_geom_hbond_atom_site_label_A
_geom_hbond_site_symmetry_A
_geom_hbond_distance_DH
_geom_hbond_distance_HA
_geom_hbond_distance_DA
_geom_hbond_angle_DHA
N1 H1 O2 3_665 0.86 2.16 2.981(2) 160.0

loop_
_cod_related_entry_id
_cod_related_entry_database
_cod_related_entry_code
1 ChemSpider 4762578
